data_4001511
loop_
_publ_author_name
'Wei, Xiaolan'
'Carroll, Patrick J.'
'Sneddon, Larry G.'

_publ_section_title
;
 Ruthenium-Catalyzed Ring-Opening Polymerization Syntheses of
 Poly(organodecaboranes):&#x00A0; New Single-Source Boron-Carbide
 Precursors
;
_journal_issue 5
_journal_name_full 'Chemistry of Materials'
_journal_page_first 1113
_journal_paper_doi 10.1021/cm0524603
_journal_volume 18
_journal_year 2006
_chemical_formula_sum 'C6 H22 B10'
_chemical_formula_weight 202.34
_space_group_IT_number 29
_symmetry_cell_setting orthorhombic
_symmetry_Int_Tables_number 29
_symmetry_space_group_name_Hall 'P 2c -2ac'
_symmetry_space_group_name_H-M 'P c a 21'
_atom_sites_solution_hydrogens geom
_atom_sites_solution_primary direct
_audit_creation_method SHELXL-97
_cell_angle_alpha 90.00
_cell_angle_beta 90.00
_cell_angle_gamma 90.00
_cell_formula_units_Z 8
_cell_length_a 10.969(4)
_cell_length_b 21.912(8)
_cell_length_c 10.902(4)
_cell_measurement_temperature 143(1)
_cell_volume 2620.3(17)
_computing_data_collection 'CrystalClear (Rigaku, 1999)'
_computing_data_reduction 'CrystalClear (Rigaku, 1999)'
_computing_structure_refinement 'SHELXL-97 (Sheldrick, 1997)'
_computing_structure_solution 'SIR97 (Altomare, 1999)'
_diffrn_ambient_temperature 143(1)
_diffrn_measured_fraction_theta_full 0.993
_diffrn_measured_fraction_theta_max 0.993
_diffrn_measurement_device 'CCD Area Detector'
_diffrn_measurement_device_type 'Rigaku Mercury'
_diffrn_measurement_method 'phi and omega rotations'
_diffrn_radiation_monochromator graphite
_diffrn_radiation_source 'rotating anode'
_diffrn_radiation_type MoK\a
_diffrn_radiation_wavelength 0.71069
_diffrn_reflns_av_R_equivalents 0.1102
_diffrn_reflns_av_sigmaI/netI 0.1364
_diffrn_reflns_limit_h_max 11
_diffrn_reflns_limit_h_min -13
_diffrn_reflns_limit_k_max 23
_diffrn_reflns_limit_k_min -26
_diffrn_reflns_limit_l_max 13
_diffrn_reflns_limit_l_min -10
_diffrn_reflns_number 8440
_diffrn_reflns_theta_full 25.35
_diffrn_reflns_theta_max 25.35
_diffrn_reflns_theta_min 2.63
_exptl_absorpt_coefficient_mu 0.045
_exptl_absorpt_correction_type none
_exptl_crystal_density_diffrn 1.026
_exptl_crystal_F_000 864
_exptl_crystal_size_max 0.48
_exptl_crystal_size_mid 0.08
_exptl_crystal_size_min 0.02
_refine_diff_density_max 0.464
_refine_diff_density_min -0.395
_refine_diff_density_rms 0.101
_refine_ls_extinction_method none
_refine_ls_goodness_of_fit_ref 1.044
_refine_ls_hydrogen_treatment mixed
_refine_ls_matrix_type full
_refine_ls_number_parameters 290
_refine_ls_number_reflns 3830
_refine_ls_number_restraints 1
_refine_ls_restrained_S_all 1.043
_refine_ls_R_factor_all 0.1600
_refine_ls_R_factor_gt 0.1290
_refine_ls_shift/su_max 0.045
_refine_ls_shift/su_mean 0.005
_refine_ls_structure_factor_coef Fsqd
_refine_ls_weighting_details 'calc w=1/[\s^2^(Fo^2^)+(0.1802P)^2^+0.0000P] where P=(Fo^2^+2Fc^2^)/3'
_refine_ls_weighting_scheme calc
_refine_ls_wR_factor_gt 0.2905
_refine_ls_wR_factor_ref 0.3198
_reflns_number_gt 2439
_reflns_number_total 3830
_reflns_threshold_expression >2sigma(I)
_cod_data_source_file cm0524603si20051104_125740.cif
_cod_data_source_block UP3250
_cod_original_cell_volume 2620.4(16)
_cod_original_sg_symbol_H-M 'P c a 21   '
_cod_database_code 4001511

loop_
_symmetry_equiv_pos_as_xyz
'x, y, z'
'-x+1/2, y, z+1/2'
'x+1/2, -y, z'
'-x, -y, z+1/2'

loop_
_atom_site_label
_atom_site_type_symbol
_atom_site_fract_x
_atom_site_fract_y
_atom_site_fract_z
_atom_site_U_iso_or_equiv
_atom_site_adp_type
_atom_site_occupancy
_atom_site_symmetry_multiplicity
_atom_site_calc_flag
_atom_site_refinement_flags
B1 B 0.3429(6) 0.0989(3) 0.1163(7) 0.0399(16) Uani 1 1 d .
B2 B 0.4083(6) 0.1610(3) 0.1961(8) 0.0429(18) Uani 1 1 d .
B3 B 0.4766(6) 0.0874(3) 0.2069(8) 0.0405(18) Uani 1 1 d .
B4 B 0.3710(6) 0.0259(3) 0.1837(7) 0.0397(17) Uani 1 1 d .
B5 B 0.2468(5) 0.1485(3) 0.1988(7) 0.0348(16) Uani 1 1 d .
B6 B 0.3259(6) 0.1802(3) 0.3275(7) 0.0390(16) Uani 1 1 d .
B7 B 0.4601(6) 0.1312(3) 0.3401(8) 0.0448(18) Uani 1 1 d .
B8 B 0.4365(6) 0.0430(3) 0.3307(8) 0.0434(18) Uani 1 1 d .
B9 B 0.2814(6) 0.0151(3) 0.3132(8) 0.0453(19) Uani 1 1 d .
B10 B 0.2219(6) 0.0593(3) 0.1894(8) 0.0447(19) Uani 1 1 d .
C1 C 0.3016(5) 0.2427(2) 0.3905(7) 0.0414(15) Uani 1 1 d .
H1A H 0.2424 0.2348 0.4559 0.055 Uiso 1 1 calc R
C2 C 0.4152(5) 0.2701(2) 0.4537(6) 0.0409(15) Uani 1 1 d .
H2A H 0.4385 0.2441 0.5218 0.054 Uiso 1 1 calc R
H2B H 0.4823 0.2706 0.3957 0.054 Uiso 1 1 calc R
C3 C 0.3951(6) 0.3326(3) 0.4996(7) 0.0512(17) Uani 1 1 d .
H3A H 0.4501 0.3489 0.5557 0.068 Uiso 1 1 calc R
C4 C 0.3002(6) 0.3670(3) 0.4635(7) 0.0511(18) Uani 1 1 d .
H4A H 0.2926 0.4059 0.4969 0.068 Uiso 1 1 calc R
C5 C 0.2085(6) 0.3474(3) 0.3754(8) 0.061(2) Uani 1 1 d .
H5A H 0.1957 0.3796 0.3159 0.080 Uiso 1 1 calc R
H5B H 0.1321 0.3406 0.4181 0.080 Uiso 1 1 calc R
C6 C 0.2443(6) 0.2891(2) 0.3081(7) 0.0492(17) Uani 1 1 d .
H6A H 0.1722 0.2715 0.2707 0.065 Uiso 1 1 calc R
H6B H 0.3010 0.2992 0.2430 0.065 Uiso 1 1 calc R
C1' C 0.2809(7) 0.7406(3) 0.2601(8) 0.060(2) Uani 1 1 d .
H1A' H 0.2239 0.7552 0.3227 0.080 Uiso 1 1 calc R
C2' C 0.4053(7) 0.7400(3) 0.3216(10) 0.079(3) Uani 1 1 d .
H2A' H 0.4025 0.7148 0.3946 0.105 Uiso 1 1 calc R
H2B' H 0.4654 0.7229 0.2661 0.105 Uiso 1 1 calc R
C3' C 0.4408(8) 0.8039(3) 0.3555(8) 0.072(2) Uani 1 1 d .
H3A' H 0.4837 0.8104 0.4279 0.096 Uiso 1 1 calc R
C4' C 0.4125(5) 0.8528(3) 0.2842(10) 0.068(2) Uani 1 1 d .
H4B' H 0.4475 0.8906 0.3004 0.090 Uiso 1 1 calc R
C5' C 0.3284(8) 0.8461(3) 0.1836(11) 0.086(3) Uani 1 1 d .
H5A' H 0.3703 0.8593 0.1098 0.114 Uiso 1 1 calc R
H5B' H 0.2621 0.8746 0.1973 0.114 Uiso 1 1 calc R
C6' C 0.2738(6) 0.7862(3) 0.1573(8) 0.0557(19) Uani 1 1 d .
H6A' H 0.3140 0.7691 0.0859 0.074 Uiso 1 1 calc R
H6B' H 0.1887 0.7923 0.1363 0.074 Uiso 1 1 calc R
B1' B 0.1077(5) 0.5877(3) 0.0714(7) 0.0325(16) Uani 1 1 d .
B2' B 0.2414(6) 0.6319(3) 0.0941(7) 0.0349(16) Uani 1 1 d .
B3' B 0.2469(5) 0.5525(3) 0.1222(6) 0.0308(14) Uani 1 1 d .
B4' B 0.1023(5) 0.5220(3) 0.1649(7) 0.0327(15) Uani 1 1 d .
B5' B 0.0964(6) 0.6577(3) 0.1443(7) 0.0394(17) Uani 1 1 d .
B6' B 0.2363(6) 0.6745(3) 0.2257(7) 0.0414(18) Uani 1 1 d .
B7' B 0.3156(6) 0.6023(3) 0.2256(7) 0.0363(16) Uani 1 1 d .
B8' B 0.2218(5) 0.5298(3) 0.2740(7) 0.0358(17) Uani 1 1 d .
B9' B 0.0651(6) 0.5404(3) 0.3146(8) 0.0420(18) Uani 1 1 d .
B10' B 0.0029(5) 0.5846(3) 0.1906(7) 0.0388(16) Uani 1 1 d .
H1 H 0.3280 0.1014 0.0253 0.060 Uiso 1 1 d .
H2 H 0.4500 0.1977 0.1532 0.060 Uiso 1 1 d .
H3 H 0.5652 0.0832 0.1817 0.060 Uiso 1 1 d .
H4 H 0.3941 -0.0118 0.1323 0.060 Uiso 1 1 d .
H5 H 0.1756 0.1751 0.1615 0.060 Uiso 1 1 d .
H7 H 0.5358 0.1465 0.3951 0.060 Uiso 1 1 d .
H8 H 0.4947 0.0129 0.3867 0.060 Uiso 1 1 d .
H9 H 0.2396 -0.0267 0.3580 0.060 Uiso 1 1 d .
H10 H 0.1361 0.0435 0.1449 0.060 Uiso 1 1 d .
H56 H 0.2193 0.1492 0.3151 0.060 Uiso 1 1 d .
H67 H 0.3591 0.1447 0.3989 0.060 Uiso 1 1 d .
H89 H 0.3385 0.0465 0.4067 0.060 Uiso 1 1 d .
H910 H 0.1898 0.0544 0.3072 0.060 Uiso 1 1 d .
H1' H 0.0698 0.5854 -0.0183 0.060 Uiso 1 1 d .
H2' H 0.2905 0.6500 0.0142 0.060 Uiso 1 1 d .
H3' H 0.3081 0.5242 0.0821 0.060 Uiso 1 1 d .
H4' H 0.0711 0.4789 0.1323 0.060 Uiso 1 1 d .
H5' H 0.0441 0.6950 0.0976 0.060 Uiso 1 1 d .
H7' H 0.4051 0.6039 0.2518 0.060 Uiso 1 1 d .
H8' H 0.2716 0.4948 0.3277 0.060 Uiso 1 1 d .
H9' H 0.0084 0.5188 0.3884 0.060 Uiso 1 1 d .
H10' H -0.0956 0.5867 0.1801 0.060 Uiso 1 1 d .
H56' H 0.1348 0.6745 0.2447 0.060 Uiso 1 1 d .
H67' H 0.2627 0.6362 0.3109 0.060 Uiso 1 1 d .
H89' H 0.1649 0.5588 0.3686 0.060 Uiso 1 1 d .
H910' H 0.0190 0.6003 0.3051 0.060 Uiso 1 1 d .

loop_
_atom_site_aniso_label
_atom_site_aniso_U_11
_atom_site_aniso_U_22
_atom_site_aniso_U_33
_atom_site_aniso_U_23
_atom_site_aniso_U_13
_atom_site_aniso_U_12
B1 0.031(3) 0.045(4) 0.043(4) 0.001(3) -0.001(3) -0.006(3)
B2 0.037(4) 0.036(4) 0.056(5) -0.001(3) 0.003(4) -0.005(3)
B3 0.023(3) 0.042(4) 0.056(5) -0.002(3) -0.002(3) -0.002(3)
B4 0.036(3) 0.035(3) 0.048(5) -0.006(3) 0.002(4) -0.001(3)
B5 0.025(3) 0.038(3) 0.042(4) -0.001(3) -0.005(3) 0.001(3)
B6 0.029(3) 0.042(3) 0.046(4) 0.014(4) -0.013(3) -0.005(3)
B7 0.027(3) 0.048(4) 0.059(5) -0.004(4) -0.008(4) 0.004(3)
B8 0.027(3) 0.043(4) 0.060(5) 0.000(4) 0.006(3) 0.003(3)
B9 0.035(3) 0.038(3) 0.063(5) -0.001(4) 0.011(4) -0.004(3)
B10 0.029(3) 0.050(4) 0.055(5) -0.006(4) 0.009(3) -0.004(3)
C1 0.042(3) 0.037(3) 0.045(4) -0.004(3) 0.000(3) -0.005(3)
C2 0.029(3) 0.044(3) 0.050(4) -0.002(3) 0.000(3) -0.009(3)
C3 0.053(4) 0.049(4) 0.051(4) 0.007(3) -0.007(3) -0.014(3)
C4 0.057(4) 0.046(4) 0.050(4) -0.001(3) 0.012(4) -0.005(3)
C5 0.048(4) 0.046(4) 0.087(6) -0.008(4) -0.018(4) 0.002(3)
C6 0.049(3) 0.043(3) 0.056(5) 0.003(3) -0.003(3) -0.002(3)
C1' 0.067(5) 0.045(4) 0.069(5) -0.002(4) -0.021(4) -0.003(3)
C2' 0.060(5) 0.073(5) 0.103(7) 0.011(5) -0.017(5) -0.018(4)
C3' 0.071(5) 0.067(5) 0.080(6) 0.002(5) -0.009(5) -0.038(4)
C4' 0.028(3) 0.055(4) 0.120(8) -0.013(5) 0.010(4) -0.002(3)
C5' 0.078(5) 0.055(5) 0.125(9) 0.012(5) -0.020(6) -0.001(4)
C6' 0.052(4) 0.037(3) 0.079(5) 0.009(4) -0.013(4) 0.003(3)
B1' 0.024(3) 0.036(3) 0.038(4) -0.005(3) -0.005(3) 0.000(3)
B2' 0.024(3) 0.046(3) 0.034(4) -0.004(3) 0.002(3) -0.003(3)
B3' 0.024(3) 0.046(3) 0.023(3) -0.001(3) 0.004(3) 0.002(3)
B4' 0.025(3) 0.034(3) 0.039(4) -0.007(3) 0.003(3) -0.001(3)
B5' 0.034(3) 0.042(4) 0.042(5) -0.002(3) -0.008(3) -0.001(3)
B6' 0.047(4) 0.036(3) 0.042(5) -0.001(3) -0.011(4) 0.004(3)
B7' 0.031(3) 0.039(3) 0.039(4) -0.005(3) -0.005(3) -0.008(3)
B8' 0.024(3) 0.044(4) 0.039(4) 0.004(3) 0.010(3) 0.007(3)
B9' 0.027(3) 0.048(4) 0.051(5) 0.001(4) 0.016(3) 0.002(3)
B10' 0.024(3) 0.052(4) 0.040(4) -0.001(3) 0.007(3) 0.007(3)

loop_
_atom_type_symbol
_atom_type_description
_atom_type_scat_dispersion_real
_atom_type_scat_dispersion_imag
_atom_type_scat_source
C C 0.0033 0.0016 'International Tables Vol C Tables 4.2.6.8 and 6.1.1.4'
H H 0.0000 0.0000 'International Tables Vol C Tables 4.2.6.8 and 6.1.1.4'
B B 0.0013 0.0007 'International Tables Vol C Tables 4.2.6.8 and 6.1.1.4'

loop_
_geom_angle_atom_site_label_1
_geom_angle_atom_site_label_2
_geom_angle_atom_site_label_3
_geom_angle
B5 B1 B2 61.1(4)
B5 B1 B10 67.9(4)
B2 B1 B10 117.3(6)
B5 B1 B3 107.2(5)
B2 B1 B3 60.2(4)
B10 B1 B3 107.3(5)
B5 B1 B4 116.5(5)
B2 B1 B4 114.7(5)
B10 B1 B4 60.4(4)
B3 B1 B4 60.3(4)
B6 B2 B1 112.2(5)
B6 B2 B3 112.4(6)
B1 B2 B3 60.4(4)
B6 B2 B7 62.2(4)
B1 B2 B7 106.2(5)
B3 B2 B7 58.6(4)
B6 B2 B5 60.8(4)
B1 B2 B5 59.3(4)
B3 B2 B5 105.9(4)
B7 B2 B5 104.0(5)
B8 B3 B7 68.4(5)
B8 B3 B2 117.1(5)
B7 B3 B2 61.0(4)
B8 B3 B1 107.7(5)
B7 B3 B1 107.2(5)
B2 B3 B1 59.4(4)
B8 B3 B4 61.4(4)
B7 B3 B4 117.6(5)
B2 B3 B4 113.6(5)
B1 B3 B4 59.9(4)
B9 B4 B1 111.0(5)
B9 B4 B10 60.7(4)
B1 B4 B10 59.4(4)
B9 B4 B3 110.6(5)
B1 B4 B3 59.8(4)
B10 B4 B3 106.1(5)
B9 B4 B8 61.9(4)
B1 B4 B8 104.3(5)
B10 B4 B8 104.4(5)
B3 B4 B8 57.2(4)
B1 B5 B6 110.5(5)
B1 B5 B2 59.7(4)
B6 B5 B2 58.3(4)
B1 B5 B10 56.4(3)
B6 B5 B10 119.4(5)
B2 B5 B10 106.7(4)
C1 B6 B2 131.5(5)
C1 B6 B5 127.2(5)
B2 B6 B5 60.9(4)
C1 B6 B7 128.5(5)
B2 B6 B7 60.2(4)
B5 B6 B7 102.8(5)
B3 B7 B2 60.4(4)
B3 B7 B6 110.1(5)
B2 B7 B6 57.7(4)
B3 B7 B8 55.1(4)
B2 B7 B8 105.9(5)
B6 B7 B8 118.1(4)
B3 B8 B4 61.3(4)
B3 B8 B9 110.3(6)
B4 B8 B9 57.4(4)
B3 B8 B7 56.5(4)
B4 B8 B7 107.9(5)
B9 B8 B7 117.5(4)
B4 B9 B10 61.2(4)
B4 B9 B8 60.7(4)
B10 B9 B8 103.9(5)
B1 B10 B9 109.3(5)
B1 B10 B4 60.1(4)
B9 B10 B4 58.1(4)
B1 B10 B5 55.7(4)
B9 B10 B5 116.5(5)
B4 B10 B5 106.3(4)
C6 C1 C2 110.0(5)
C6 C1 B6 113.9(6)
C2 C1 B6 113.7(5)
C3 C2 C1 113.1(5)
C4 C3 C2 122.5(6)
C3 C4 C5 124.2(6)
C4 C5 C6 112.8(6)
C1 C6 C5 112.9(6)
C6' C1' C2' 112.3(6)
C6' C1' B6' 114.7(6)
C2' C1' B6' 112.2(5)
C3' C2' C1' 109.6(6)
C4' C3' C2' 122.4(8)
C3' C4' C5' 120.1(7)
C4' C5' C6' 120.0(7)
C5' C6' C1' 115.3(7)
B5' B1' B10' 69.1(4)
B5' B1' B4' 117.0(5)
B10' B1' B4' 60.8(4)
B5' B1' B2' 60.8(4)
B10' B1' B2' 117.7(5)
B4' B1' B2' 113.1(5)
B5' B1' B3' 107.4(4)
B10' B1' B3' 108.3(5)
B4' B1' B3' 60.1(3)
B2' B1' B3' 59.3(3)
B6' B2' B3' 113.1(5)
B6' B2' B7' 62.4(4)
B3' B2' B7' 58.9(4)
B6' B2' B5' 62.5(4)
B3' B2' B5' 106.9(4)
B7' B2' B5' 106.2(5)
B6' B2' B1' 112.8(5)
B3' B2' B1' 61.0(3)
B7' B2' B1' 107.0(5)
B5' B2' B1' 58.4(4)
B7' B3' B8' 68.5(4)
B7' B3' B2' 60.7(4)
B8' B3' B2' 116.0(5)
B7' B3' B4' 116.8(5)
B8' B3' B4' 60.4(4)
B2' B3' B4' 112.6(4)
B7' B3' B1' 107.4(4)
B8' B3' B1' 106.2(4)
B2' B3' B1' 59.7(3)
B4' B3' B1' 59.1(3)
B9' B4' B1' 111.3(5)
B9' B4' B10' 61.7(4)
B1' B4' B10' 58.8(4)
B9' B4' B8' 61.3(4)
B1' B4' B8' 106.5(4)
B10' B4' B8' 105.9(5)
B9' B4' B3' 111.7(5)
B1' B4' B3' 60.9(3)
B10' B4' B3' 107.4(4)
B8' B4' B3' 58.9(3)
B1' B5' B2' 60.8(4)
B1' B5' B6' 110.1(4)
B2' B5' B6' 57.0(4)
B1' B5' B10' 55.5(4)
B2' B5' B10' 106.7(4)
B6' B5' B10' 118.8(5)
C1' B6' B2' 133.7(6)
C1' B6' B7' 131.0(5)
B2' B6' B7' 60.4(4)
C1' B6' B5' 124.6(5)
B2' B6' B5' 60.4(4)
B7' B6' B5' 103.3(5)
B3' B7' B2' 60.4(4)
B3' B7' B6' 109.9(5)
B2' B7' B6' 57.2(4)
B3' B7' B8' 56.0(3)
B2' B7' B8' 105.8(4)
B6' B7' B8' 117.1(5)
B3' B8' B4' 60.7(4)
B3' B8' B9' 110.4(5)
B4' B8' B9' 58.0(4)
B3' B8' B7' 55.5(3)
B4' B8' B7' 106.5(5)
B9' B8' B7' 117.7(4)
B4' B9' B8' 60.6(4)
B4' B9' B10' 60.3(4)
B8' B9' B10' 104.3(5)
B1' B10' B4' 60.4(4)
B1' B10' B9' 109.5(4)
B4' B10' B9' 58.0(4)
B1' B10' B5' 55.3(4)
B4' B10' B5' 105.6(4)
B9' B10' B5' 115.7(5)

loop_
_geom_bond_atom_site_label_1
_geom_bond_atom_site_label_2
_geom_bond_distance
B1 B5 1.761(10)
B1 B2 1.768(10)
B1 B10 1.775(9)
B1 B3 1.786(10)
B1 B4 1.787(10)
B2 B6 1.745(11)
B2 B3 1.783(9)
B2 B7 1.792(12)
B2 B5 1.793(9)
B3 B8 1.720(11)
B3 B7 1.750(11)
B3 B4 1.795(9)
B4 B9 1.736(11)
B4 B10 1.793(9)
B4 B8 1.797(11)
B5 B6 1.790(10)
B5 B10 1.976(9)
B6 C1 1.555(9)
B6 B7 1.827(9)
B7 B8 1.952(10)
B8 B9 1.818(9)
B9 B10 1.784(11)
C1 C6 1.495(9)
C1 C2 1.545(8)
C2 C3 1.475(9)
C3 C4 1.344(10)
C4 C5 1.456(10)
C5 C6 1.524(9)
C1' C6' 1.504(10)
C1' C2' 1.520(10)
C1' B6' 1.573(9)
C2' C3' 1.499(11)
C3' C4' 1.359(11)
C4' C5' 1.440(13)
C5' C6' 1.471(10)
B1' B5' 1.732(9)
B1' B10' 1.736(10)
B1' B4' 1.764(10)
B1' B2' 1.775(9)
B1' B3' 1.797(8)
B2' B6' 1.712(10)
B2' B3' 1.768(9)
B2' B7' 1.773(10)
B2' B5' 1.774(9)
B3' B7' 1.741(9)
B3' B8' 1.750(9)
B3' B4' 1.783(8)
B4' B9' 1.730(11)
B4' B10' 1.773(9)
B4' B8' 1.778(9)
B5' B6' 1.811(9)
B5' B10' 1.968(9)
B6' B7' 1.806(9)
B7' B8' 1.965(9)
B8' B9' 1.790(8)
B9' B10' 1.797(10)
